data_4341764
loop_
_publ_author_name
'Zwettler, Niklas'
'Schachner, J\"org A'
'Belaj, Ferdinand'
'M\"osch-Zanetti, Nadia C'

_publ_section_title
;
 Oxorhenium(V) Complexes with Phenolate-Pyrazole Ligands for Olefin
 Epoxidation Using Hydrogen Peroxide.
;
_journal_name_full 'Inorganic chemistry'
_journal_page_first 141202093837009
_journal_paper_doi 10.1021/ic501794z
_journal_year 2014
_chemical_compound_source 'synthetical product'
_chemical_formula_moiety 'C20 H16 Cl N6 O7 Re, C2 H3 N'
_chemical_formula_sum 'C22 H19 Cl N7 O7 Re'
_chemical_formula_weight 715.09
_chemical_name_systematic
; chloro-bis(2-(1-methylpyrazol-3-yl)-4-nitro-phenolato-N,O)-oxo-rhenium(V)
acetonitrile solvate
;
_space_group_IT_number 15
_symmetry_cell_setting monoclinic
_symmetry_space_group_name_Hall '-C 2yc'
_symmetry_space_group_name_H-M 'C 1 2/c 1'
_atom_sites_solution_hydrogens geom
_atom_sites_solution_primary direct
_atom_sites_solution_secondary difmap
_audit_creation_method 'manual edited SHELXL-97 .cif file'
_cell_angle_alpha 90.00
_cell_angle_beta 116.2930(10)
_cell_angle_gamma 90.00
_cell_formula_units_Z 8
_cell_length_a 27.3037(7)
_cell_length_b 8.6888(2)
_cell_length_c 22.8645(6)
_cell_measurement_reflns_used 9895
_cell_measurement_temperature 100(2)
_cell_measurement_theta_max 30.98
_cell_measurement_theta_min 2.54
_cell_volume 4863.1(2)
_computing_cell_refinement 'Bruker SAINT'
_computing_data_collection 'Bruker APEX2'
_computing_data_reduction 'Bruker SAINT'
_computing_molecular_graphics 'modified ORTEP (Johnson, 1965)'
_computing_publication_material 'SHELXL-97 (Sheldrick, 2008)'
_computing_structure_refinement 'SHELXL-97 (Sheldrick, 2008)'
_computing_structure_solution 'SHELXS-97 (Sheldrick, 2008)'
_diffrn_ambient_temperature 100(2)
_diffrn_measured_fraction_theta_full 1.000
_diffrn_measured_fraction_theta_max 1.000
_diffrn_measurement_device_type 'Bruker APEX-II CCD'
_diffrn_measurement_method '\f and \w scans'
_diffrn_radiation_monochromator graphite
_diffrn_radiation_source 'fine-focus sealed tube'
_diffrn_radiation_type MoK\a
_diffrn_radiation_wavelength 0.71073
_diffrn_reflns_av_R_equivalents 0.0224
_diffrn_reflns_av_sigmaI/netI 0.0190
_diffrn_reflns_limit_h_max 38
_diffrn_reflns_limit_h_min -38
_diffrn_reflns_limit_k_max 11
_diffrn_reflns_limit_k_min -12
_diffrn_reflns_limit_l_max 31
_diffrn_reflns_limit_l_min -32
_diffrn_reflns_number 27969
_diffrn_reflns_theta_full 30.00
_diffrn_reflns_theta_max 30.00
_diffrn_reflns_theta_min 1.66
_diffrn_standards_number 0
_exptl_absorpt_coefficient_mu 5.167
_exptl_absorpt_correction_T_max 1.000
_exptl_absorpt_correction_T_min 0.605
_exptl_absorpt_correction_type multi-scan
_exptl_absorpt_process_details 'Bruker SADABS'
_exptl_crystal_colour green
_exptl_crystal_density_diffrn 1.953
_exptl_crystal_density_method 'not measured'
_exptl_crystal_description needle
_exptl_crystal_F_000 2784
_exptl_crystal_size_max 0.30
_exptl_crystal_size_mid 0.16
_exptl_crystal_size_min 0.12
_refine_diff_density_max 1.115
_refine_diff_density_min -0.896
_refine_diff_density_rms 0.084
_refine_ls_extinction_method none
_refine_ls_goodness_of_fit_ref 1.067
_refine_ls_hydrogen_treatment refU
_refine_ls_matrix_type full
_refine_ls_number_parameters 353
_refine_ls_number_reflns 7108
_refine_ls_number_restraints 0
_refine_ls_restrained_S_all 1.067
_refine_ls_R_factor_all 0.0179
_refine_ls_R_factor_gt 0.0155
_refine_ls_shift/su_max 0.002
_refine_ls_shift/su_mean 0.000
_refine_ls_structure_factor_coef Fsqd
_refine_ls_weighting_details 'calc w=1/[\s^2^(Fo^2^)+(0.0167P)^2^+6.7850P] where P=(Fo^2^+2Fc^2^)/3'
_refine_ls_weighting_scheme calc
_refine_ls_wR_factor_gt 0.0375
_refine_ls_wR_factor_ref 0.0388
_reflns_number_gt 6584
_reflns_number_total 7108
_reflns_threshold_expression >2sigma(I)
_cod_data_source_file ic501794z_si_002.cif
_cod_data_source_block RNO2D
_cod_original_sg_symbol_H-M 'C 2/c'
_cod_database_code 4341764

loop_
_symmetry_equiv_pos_as_xyz
'x, y, z'
'-x, y, -z+1/2'
'x+1/2, y+1/2, z'
'-x+1/2, y+1/2, -z+1/2'
'-x, -y, -z'
'x, -y, z-1/2'
'-x+1/2, -y+1/2, -z'
'x+1/2, -y+1/2, z-1/2'

loop_
_atom_site_label
_atom_site_type_symbol
_atom_site_fract_x
_atom_site_fract_y
_atom_site_fract_z
_atom_site_U_iso_or_equiv
_atom_site_adp_type
_atom_site_occupancy
_atom_site_symmetry_multiplicity
_atom_site_calc_flag
_atom_site_refinement_flags
Re1 Re 0.592308(2) 0.780385(7) 0.469878(3) 0.01089(2) Uani 1 1 d .
Cl1 Cl 0.623260(17) 1.02601(5) 0.45778(2) 0.01830(8) Uani 1 1 d .
O1 O 0.53706(5) 0.75181(16) 0.39767(6) 0.0163(2) Uani 1 1 d .
N11 N 0.64684(6) 0.71849(17) 0.37749(7) 0.0155(3) Uani 1 1 d .
N12 N 0.64805(6) 0.69256(17) 0.43682(7) 0.0133(3) Uani 1 1 d .
C13 C 0.69504(6) 0.6143(2) 0.47219(8) 0.0132(3) Uani 1 1 d .
C14 C 0.72316(7) 0.5909(2) 0.43453(8) 0.0169(3) Uani 1 1 d .
H14 H 0.7572 0.5404 0.4474 0.022(4) Uiso 1 1 calc R
C15 C 0.69094(7) 0.6566(2) 0.37489(9) 0.0178(3) Uani 1 1 d .
H15 H 0.6986 0.6579 0.3382 0.022(4) Uiso 1 1 calc R
C16 C 0.60111(8) 0.7918(2) 0.32325(9) 0.0219(4) Uani 1 1 d .
H161 H 0.6105 0.8077 0.2870 0.024(3) Uiso 1 1 calc R
H162 H 0.5933 0.8913 0.3375 0.024(3) Uiso 1 1 calc R
H163 H 0.5688 0.7255 0.3088 0.024(3) Uiso 1 1 calc R
O2 O 0.65792(5) 0.76085(15) 0.55629(6) 0.0138(2) Uani 1 1 d .
C21 C 0.69215(6) 0.6426(2) 0.57957(8) 0.0135(3) Uani 1 1 d .
C22 C 0.71147(6) 0.5654(2) 0.53948(8) 0.0143(3) Uani 1 1 d .
C23 C 0.74911(6) 0.4464(2) 0.56591(9) 0.0175(3) Uani 1 1 d .
H23 H 0.7631 0.3945 0.5400 0.025(3) Uiso 1 1 calc R
C24 C 0.76585(6) 0.4047(2) 0.63038(9) 0.0202(3) Uani 1 1 d .
C25 C 0.74657(7) 0.4774(2) 0.67015(9) 0.0214(4) Uani 1 1 d .
H25 H 0.7584 0.4453 0.7141 0.025(3) Uiso 1 1 calc R
C26 C 0.70980(7) 0.5974(2) 0.64474(8) 0.0182(3) Uani 1 1 d .
H26 H 0.6965 0.6491 0.6714 0.025(3) Uiso 1 1 calc R
N2 N 0.80464(6) 0.2772(2) 0.65672(9) 0.0264(4) Uani 1 1 d .
O21 O 0.82345(6) 0.21989(18) 0.62222(9) 0.0327(4) Uani 1 1 d .
O22 O 0.81632(7) 0.2336(2) 0.71277(9) 0.0394(4) Uani 1 1 d .
N31 N 0.57282(5) 0.42482(17) 0.47610(6) 0.0120(2) Uani 1 1 d .
N32 N 0.57523(5) 0.56827(16) 0.50159(6) 0.0116(2) Uani 1 1 d .
C33 C 0.56884(6) 0.5490(2) 0.55652(7) 0.0119(3) Uani 1 1 d .
C34 C 0.56248(6) 0.3925(2) 0.56563(8) 0.0144(3) Uani 1 1 d .
H34 H 0.5575 0.3468 0.6004 0.023(4) Uiso 1 1 calc R
C35 C 0.56490(6) 0.3183(2) 0.51373(8) 0.0147(3) Uani 1 1 d .
H35 H 0.5615 0.2106 0.5059 0.023(4) Uiso 1 1 calc R
C36 C 0.57343(7) 0.3981(2) 0.41329(8) 0.0157(3) Uani 1 1 d .
H361 H 0.6106 0.4123 0.4180 0.022(3) Uiso 1 1 calc R
H362 H 0.5488 0.4712 0.3810 0.022(3) Uiso 1 1 calc R
H363 H 0.5613 0.2928 0.3987 0.022(3) Uiso 1 1 calc R
O4 O 0.55852(5) 0.88558(15) 0.52044(6) 0.0148(2) Uani 1 1 d .
C41 C 0.55750(6) 0.8335(2) 0.57481(7) 0.0130(3) Uani 1 1 d .
C42 C 0.56612(6) 0.6778(2) 0.59628(7) 0.0123(3) Uani 1 1 d .
C43 C 0.56803(6) 0.6429(2) 0.65700(7) 0.0142(3) Uani 1 1 d .
H43 H 0.5754 0.5406 0.6732 0.020(3) Uiso 1 1 calc R
C44 C 0.55925(7) 0.7563(2) 0.69347(8) 0.0159(3) Uani 1 1 d .
C45 C 0.54764(6) 0.9072(2) 0.67180(8) 0.0175(3) Uani 1 1 d .
H45 H 0.5404 0.9830 0.6969 0.020(3) Uiso 1 1 calc R
C46 C 0.54686(6) 0.9441(2) 0.61270(8) 0.0158(3) Uani 1 1 d .
H46 H 0.5389 1.0469 0.5972 0.020(3) Uiso 1 1 calc R
N4 N 0.56139(6) 0.71391(19) 0.75644(7) 0.0188(3) Uani 1 1 d .
O41 O 0.56324(6) 0.57680(18) 0.77019(7) 0.0276(3) Uani 1 1 d .
O42 O 0.56076(6) 0.81871(19) 0.79247(6) 0.0263(3) Uani 1 1 d .
N5 N 0.66141(9) 0.2551(3) 0.71695(10) 0.0349(4) Uani 1 1 d .
C51 C 0.67072(8) 0.1756(3) 0.68362(9) 0.0253(4) Uani 1 1 d .
C52 C 0.68288(9) 0.0745(3) 0.64115(12) 0.0400(6) Uani 1 1 d .
H521 H 0.6690 0.1204 0.5976 0.068(6) Uiso 1 1 calc R
H522 H 0.6653 -0.0255 0.6382 0.068(6) Uiso 1 1 calc R
H523 H 0.7225 0.0604 0.6590 0.068(6) Uiso 1 1 calc R

loop_
_atom_site_aniso_label
_atom_site_aniso_U_11
_atom_site_aniso_U_22
_atom_site_aniso_U_33
_atom_site_aniso_U_23
_atom_site_aniso_U_13
_atom_site_aniso_U_12
Re1 0.01358(3) 0.01126(4) 0.01034(3) 0.00157(2) 0.00757(2) 0.00270(2)
Cl1 0.02649(18) 0.01212(19) 0.02234(19) 0.00345(15) 0.01629(15) 0.00255(15)
O1 0.0173(5) 0.0202(7) 0.0120(5) 0.0026(5) 0.0068(4) 0.0053(5)
N11 0.0209(7) 0.0161(8) 0.0144(6) 0.0015(5) 0.0124(5) 0.0017(5)
N12 0.0177(6) 0.0132(7) 0.0125(6) 0.0014(5) 0.0099(5) 0.0012(5)
C13 0.0146(6) 0.0118(8) 0.0154(7) -0.0014(6) 0.0086(5) -0.0009(5)
C14 0.0170(7) 0.0181(9) 0.0202(8) -0.0028(6) 0.0123(6) -0.0005(6)
C15 0.0207(7) 0.0191(9) 0.0200(8) -0.0028(7) 0.0149(6) -0.0014(6)
C16 0.0282(9) 0.0265(11) 0.0149(8) 0.0062(7) 0.0130(7) 0.0089(7)
O2 0.0155(5) 0.0136(6) 0.0134(5) -0.0002(4) 0.0075(4) 0.0007(4)
C21 0.0125(6) 0.0134(8) 0.0140(7) 0.0004(6) 0.0051(5) -0.0018(5)
C22 0.0131(6) 0.0138(8) 0.0151(7) 0.0006(6) 0.0054(5) -0.0015(5)
C23 0.0139(7) 0.0136(8) 0.0241(8) 0.0010(6) 0.0077(6) -0.0010(6)
C24 0.0138(7) 0.0175(9) 0.0240(8) 0.0061(7) 0.0035(6) 0.0001(6)
C25 0.0173(7) 0.0241(10) 0.0168(8) 0.0051(7) 0.0020(6) -0.0031(7)
C26 0.0175(7) 0.0213(9) 0.0146(7) 0.0012(6) 0.0060(6) -0.0026(6)
N2 0.0157(7) 0.0198(9) 0.0337(9) 0.0083(7) 0.0018(6) -0.0010(6)
O21 0.0257(7) 0.0219(8) 0.0449(10) 0.0027(7) 0.0106(7) 0.0076(6)
O22 0.0297(8) 0.0433(11) 0.0351(9) 0.0211(8) 0.0052(7) 0.0102(7)
N31 0.0138(5) 0.0117(7) 0.0112(6) -0.0013(5) 0.0060(5) 0.0006(5)
N32 0.0136(5) 0.0110(7) 0.0112(6) -0.0006(5) 0.0063(5) 0.0011(5)
C33 0.0107(6) 0.0157(8) 0.0094(6) 0.0004(6) 0.0044(5) 0.0011(5)
C34 0.0164(7) 0.0145(8) 0.0132(7) 0.0015(6) 0.0074(5) 0.0007(6)
C35 0.0160(7) 0.0130(8) 0.0157(7) 0.0005(6) 0.0076(6) -0.0002(6)
C36 0.0198(7) 0.0166(8) 0.0127(7) -0.0041(6) 0.0092(6) -0.0005(6)
O4 0.0189(5) 0.0150(6) 0.0140(5) 0.0023(4) 0.0105(4) 0.0047(4)
C41 0.0122(6) 0.0165(8) 0.0115(6) -0.0012(6) 0.0064(5) 0.0005(6)
C42 0.0117(6) 0.0150(8) 0.0104(6) -0.0008(6) 0.0050(5) 0.0002(5)
C43 0.0135(6) 0.0181(9) 0.0111(6) -0.0006(6) 0.0057(5) -0.0021(6)
C44 0.0145(7) 0.0249(9) 0.0096(7) -0.0021(6) 0.0066(5) -0.0028(6)
C45 0.0171(7) 0.0231(9) 0.0150(7) -0.0055(6) 0.0095(6) -0.0004(6)
C46 0.0182(7) 0.0144(8) 0.0173(7) -0.0015(6) 0.0100(6) 0.0016(6)
N4 0.0185(6) 0.0287(9) 0.0113(6) -0.0026(6) 0.0084(5) -0.0038(6)
O41 0.0414(8) 0.0282(9) 0.0183(6) -0.0015(6) 0.0179(6) -0.0104(6)
O42 0.0332(7) 0.0349(9) 0.0141(6) -0.0050(6) 0.0134(5) 0.0037(6)
N5 0.0460(11) 0.0395(12) 0.0246(9) 0.0012(8) 0.0204(8) 0.0041(9)
C51 0.0258(9) 0.0307(11) 0.0191(8) 0.0010(8) 0.0098(7) -0.0011(8)
C52 0.0353(11) 0.0459(16) 0.0385(12) -0.0210(11) 0.0160(10) -0.0042(10)

loop_
_atom_type_symbol
_atom_type_description
_atom_type_scat_dispersion_real
_atom_type_scat_dispersion_imag
_atom_type_scat_source
C C 0.0033 0.0016 'International Tables Vol C Tables 4.2.6.8 and 6.1.1.4'
H H 0.0000 0.0000 'International Tables Vol C Tables 4.2.6.8 and 6.1.1.4'
Cl Cl 0.1484 0.1585 'International Tables Vol C Tables 4.2.6.8 and 6.1.1.4'
N N 0.0061 0.0033 'International Tables Vol C Tables 4.2.6.8 and 6.1.1.4'
O O 0.0106 0.0060 'International Tables Vol C Tables 4.2.6.8 and 6.1.1.4'
Re Re -1.0185 7.2310 'International Tables Vol C Tables 4.2.6.8 and 6.1.1.4'

loop_
_geom_angle_atom_site_label_1
_geom_angle_atom_site_label_2
_geom_angle_atom_site_label_3
_geom_angle
O1 Re1 O4 101.07(5)
O1 Re1 O2 166.68(6)
O4 Re1 O2 84.73(5)
O1 Re1 N32 88.27(6)
O4 Re1 N32 88.38(5)
O2 Re1 N32 79.86(5)
O1 Re1 N12 94.01(6)
O4 Re1 N12 164.33(5)
O2 Re1 N12 81.45(5)
N32 Re1 N12 96.38(5)
O1 Re1 Cl1 103.28(5)
O4 Re1 Cl1 86.27(4)
O2 Re1 Cl1 88.97(4)
N32 Re1 Cl1 168.01(4)
N12 Re1 Cl1 86.14(4)
C15 N11 N12 110.56(14)
C15 N11 C16 125.66(15)
N12 N11 C16 123.57(14)
C13 N12 N11 106.02(13)
C13 N12 Re1 127.34(11)
N11 N12 Re1 126.29(11)
N12 C13 C14 109.73(14)
N12 C13 C22 122.73(14)
C14 C13 C22 127.54(15)
C15 C14 C13 105.37(14)
C15 C14 H14 127.3
C13 C14 H14 127.3
N11 C15 C14 108.31(15)
N11 C15 H15 125.8
C14 C15 H15 125.8
N11 C16 H161 109.5
N11 C16 H162 109.5
H161 C16 H162 109.5
N11 C16 H163 109.5
H161 C16 H163 109.5
H162 C16 H163 109.5
C21 O2 Re1 128.55(11)
O2 C21 C26 119.39(15)
O2 C21 C22 120.29(14)
C26 C21 C22 120.31(16)
C23 C22 C21 119.11(15)
C23 C22 C13 119.70(15)
C21 C22 C13 121.10(15)
C24 C23 C22 119.25(17)
C24 C23 H23 120.4
C22 C23 H23 120.4
C23 C24 C25 122.42(17)
C23 C24 N2 118.25(18)
C25 C24 N2 119.32(17)
C26 C25 C24 118.87(17)
C26 C25 H25 120.6
C24 C25 H25 120.6
C25 C26 C21 120.03(17)
C25 C26 H26 120.0
C21 C26 H26 120.0
O21 N2 O22 123.73(18)
O21 N2 C24 118.49(18)
O22 N2 C24 117.78(19)
C35 N31 N32 110.24(13)
C35 N31 C36 126.46(15)
N32 N31 C36 123.03(14)
C33 N32 N31 106.37(13)
C33 N32 Re1 124.54(11)
N31 N32 Re1 128.89(10)
N32 C33 C34 109.53(15)
N32 C33 C42 123.01(15)
C34 C33 C42 127.36(15)
C35 C34 C33 105.67(15)
C35 C34 H34 127.2
C33 C34 H34 127.2
N31 C35 C34 108.18(16)
N31 C35 H35 125.9
C34 C35 H35 125.9
N31 C36 H361 109.5
N31 C36 H362 109.5
H361 C36 H362 109.5
N31 C36 H363 109.5
H361 C36 H363 109.5
H362 C36 H363 109.5
C41 O4 Re1 126.23(11)
O4 C41 C46 115.90(16)
O4 C41 C42 125.12(15)
C46 C41 C42 118.98(15)
C43 C42 C41 118.41(15)
C43 C42 C33 117.45(16)
C41 C42 C33 123.96(14)
C44 C43 C42 120.38(17)
C44 C43 H43 119.8
C42 C43 H43 119.8
C43 C44 C45 122.18(16)
C43 C44 N4 118.28(17)
C45 C44 N4 119.53(16)
C46 C45 C44 118.09(16)
C46 C45 H45 121.0
C44 C45 H45 121.0
C45 C46 C41 121.77(17)
C45 C46 H46 119.1
C41 C46 H46 119.1
O41 N4 O42 123.82(16)
O41 N4 C44 118.44(15)
O42 N4 C44 117.74(16)
N5 C51 C52 179.7(2)
C51 C52 H521 109.5
C51 C52 H522 109.5
H521 C52 H522 109.5
C51 C52 H523 109.5
H521 C52 H523 109.5
H522 C52 H523 109.5

loop_
_geom_bond_atom_site_label_1
_geom_bond_atom_site_label_2
_geom_bond_distance
Re1 O1 1.6902(12)
Re1 O4 1.9918(11)
Re1 O2 2.0015(12)
Re1 N32 2.1070(14)
Re1 N12 2.1187(14)
Re1 Cl1 2.3563(4)
N11 C15 1.344(2)
N11 N12 1.3610(19)
N11 C16 1.460(2)
N12 C13 1.358(2)
C13 C14 1.399(2)
C13 C22 1.462(2)
C14 C15 1.377(2)
C14 H14 0.95
C15 H15 0.95
C16 H161 0.98
C16 H162 0.98
C16 H163 0.98
O2 C21 1.331(2)
C21 C26 1.404(2)
C21 C22 1.413(2)
C22 C23 1.393(2)
C23 C24 1.384(3)
C23 H23 0.95
C24 C25 1.388(3)
C24 N2 1.465(2)
C25 C26 1.384(3)
C25 H25 0.95
C26 H26 0.95
N2 O21 1.222(3)
N2 O22 1.235(3)
N31 C35 1.345(2)
N31 N32 1.365(2)
N31 C36 1.462(2)
N32 C33 1.353(2)
C33 C34 1.398(2)
C33 C42 1.464(2)
C34 C35 1.377(2)
C34 H34 0.95
C35 H35 0.95
C36 H361 0.98
C36 H362 0.98
C36 H363 0.98
O4 C41 1.3349(19)
C41 C46 1.408(2)
C41 C42 1.423(2)
C42 C43 1.399(2)
C43 C44 1.379(2)
C43 H43 0.95
C44 C45 1.388(3)
C44 N4 1.462(2)
C45 C46 1.380(2)
C45 H45 0.95
C46 H46 0.95
N4 O41 1.228(2)
N4 O42 1.233(2)
N5 C51 1.138(3)
C51 C52 1.453(3)
C52 H521 0.98
C52 H522 0.98
C52 H523 0.98

loop_
_geom_torsion_atom_site_label_1
_geom_torsion_atom_site_label_2
_geom_torsion_atom_site_label_3
_geom_torsion_atom_site_label_4
_geom_torsion
C15 N11 N12 C13 1.05(19)
C16 N11 N12 C13 176.08(16)
C15 N11 N12 Re1 174.57(12)
C16 N11 N12 Re1 -10.4(2)
O1 Re1 N12 C13 -146.94(15)
O4 Re1 N12 C13 48.8(3)
O2 Re1 N12 C13 20.46(14)
N32 Re1 N12 C13 -58.24(15)
Cl1 Re1 N12 C13 109.99(14)
O1 Re1 N12 N11 40.89(14)
O4 Re1 N12 N11 -123.34(19)
O2 Re1 N12 N11 -151.70(14)
N32 Re1 N12 N11 129.60(13)
Cl1 Re1 N12 N11 -62.17(13)
N11 N12 C13 C14 -0.19(19)
Re1 N12 C13 C14 -173.63(12)
N11 N12 C13 C22 179.64(15)
Re1 N12 C13 C22 6.2(2)
N12 C13 C14 C15 -0.7(2)
C22 C13 C14 C15 179.49(17)
N12 N11 C15 C14 -1.5(2)
C16 N11 C15 C14 -176.41(17)
C13 C14 C15 N11 1.3(2)
O1 Re1 O2 C21 24.1(3)
O4 Re1 O2 C21 140.72(14)
N32 Re1 O2 C21 51.43(13)
N12 Re1 O2 C21 -46.68(13)
Cl1 Re1 O2 C21 -132.94(13)
Re1 O2 C21 C26 -137.45(13)
Re1 O2 C21 C22 43.9(2)
O2 C21 C22 C23 177.19(15)
C26 C21 C22 C23 -1.4(2)
O2 C21 C22 C13 0.8(2)
C26 C21 C22 C13 -177.85(15)
N12 C13 C22 C23 159.26(16)
C14 C13 C22 C23 -20.9(3)
N12 C13 C22 C21 -24.3(2)
C14 C13 C22 C21 155.48(17)
C21 C22 C23 C24 1.3(2)
C13 C22 C23 C24 177.74(15)
C22 C23 C24 C25 -0.1(3)
C22 C23 C24 N2 178.81(15)
C23 C24 C25 C26 -0.9(3)
N2 C24 C25 C26 -179.79(16)
C24 C25 C26 C21 0.7(3)
O2 C21 C26 C25 -178.18(15)
C22 C21 C26 C25 0.4(2)
C23 C24 N2 O21 4.9(3)
C25 C24 N2 O21 -176.13(17)
C23 C24 N2 O22 -174.92(17)
C25 C24 N2 O22 4.1(3)
C35 N31 N32 C33 0.27(16)
C36 N31 N32 C33 174.66(13)
C35 N31 N32 Re1 175.20(10)
C36 N31 N32 Re1 -10.4(2)
O1 Re1 N32 C33 -125.62(12)
O4 Re1 N32 C33 -24.50(12)
O2 Re1 N32 C33 60.44(12)
N12 Re1 N32 C33 140.53(12)
Cl1 Re1 N32 C33 39.0(3)
O1 Re1 N32 N31 60.28(13)
O4 Re1 N32 N31 161.41(12)
O2 Re1 N32 N31 -113.66(13)
N12 Re1 N32 N31 -33.56(13)
Cl1 Re1 N32 N31 -135.14(15)
N31 N32 C33 C34 0.10(16)
Re1 N32 C33 C34 -175.12(10)
N31 N32 C33 C42 -176.64(13)
Re1 N32 C33 C42 8.1(2)
N32 C33 C34 C35 -0.41(17)
C42 C33 C34 C35 176.14(14)
N32 N31 C35 C34 -0.53(17)
C36 N31 C35 C34 -174.69(14)
C33 C34 C35 N31 0.57(18)
O1 Re1 O4 C41 117.75(13)
O2 Re1 O4 C41 -50.13(13)
N32 Re1 O4 C41 29.83(13)
N12 Re1 O4 C41 -78.3(2)
Cl1 Re1 O4 C41 -139.44(12)
Re1 O4 C41 C46 161.27(11)
Re1 O4 C41 C42 -18.8(2)
O4 C41 C42 C43 175.05(14)
C46 C41 C42 C43 -5.1(2)
O4 C41 C42 C33 -10.0(2)
C46 C41 C42 C33 169.88(14)
N32 C33 C42 C43 -170.26(14)
C34 C33 C42 C43 13.6(2)
N32 C33 C42 C41 14.7(2)
C34 C33 C42 C41 -161.38(15)
C41 C42 C43 C44 2.9(2)
C33 C42 C43 C44 -172.38(14)
C42 C43 C44 C45 0.8(2)
C42 C43 C44 N4 179.67(14)
C43 C44 C45 C46 -2.2(2)
N4 C44 C45 C46 178.90(15)
C44 C45 C46 C41 -0.1(2)
O4 C41 C46 C45 -176.36(14)
C42 C41 C46 C45 3.7(2)
C43 C44 N4 O41 -10.0(2)
C45 C44 N4 O41 168.86(16)
C43 C44 N4 O42 170.57(15)
C45 C44 N4 O42 -10.5(2)
